data_7041152
loop_
_publ_author_name
'Ghosh, Abhijit'
'Adhikari, Sangita'
'Ta, Sabyasachi'
'Banik, Avishek'
'Dangar, Tushar Kanti'
'Mukhopadhyay, Subhra Kanti'
'Matalobos, Jes\'us Sanmart\'in'
'Brand\~ao, Paula'
'F\'elix, V\'itor'
'Das, Debasis'

_publ_section_title
;
 Tuning of azine derivatives for selective recognition of Ag(+) with the
 in vitro tracking of endophytic bacteria in rice root tissue.
;
_journal_issue 48
_journal_name_full 'Dalton transactions (Cambridge, England : 2003)'
_journal_page_first 19491
_journal_page_last 19499
_journal_paper_doi 10.1039/c6dt03117j
_journal_volume 45
_journal_year 2016
_chemical_formula_moiety 'C18 H22 N4'
_chemical_formula_sum 'C18 H22 N4'
_chemical_formula_weight 294.39
_space_group_crystal_system monoclinic
_space_group_IT_number 14
_space_group_name_Hall '-P 2ybc'
_space_group_name_H-M_alt 'P 1 21/c 1'
_symmetry_space_group_name_Hall '-P 2ybc'
_symmetry_space_group_name_H-M 'P 1 21/c 1'
_atom_sites_solution_hydrogens geom
_audit_creation_method SHELXL-2016/4
_audit_update_record
;
2016-09-27 deposited with the CCDC.
2016-11-09 downloaded from the CCDC.
;
_cell_angle_alpha 90
_cell_angle_beta 90.499(5)
_cell_angle_gamma 90
_cell_formula_units_Z 2
_cell_length_a 5.9874(4)
_cell_length_b 7.3745(6)
_cell_length_c 18.9986(15)
_cell_measurement_reflns_used 3565
_cell_measurement_temperature 296(2)
_cell_measurement_theta_max 25.51
_cell_measurement_theta_min 3.50
_cell_volume 838.83(11)
_computing_cell_refinement 'Bruker SAINT'
_computing_data_collection 'Bruker APEX2'
_computing_data_reduction 'Bruker SAINT'
_computing_molecular_graphics 'Mercury CSD 2.0 (C. F. Macrae, et al J. Appl. Cryst., 41, 466-470, 2008)'
_computing_publication_material 'SHELXL-2016/4 (Sheldrick, 2016)'
_computing_structure_refinement 'SHELXL-2016/4 (Sheldrick, 2016)'
_computing_structure_solution 'SHELXS 2013/1 (Sheldrick, 2008)'
_diffrn_ambient_temperature 296(2)
_diffrn_measured_fraction_theta_full 0.997
_diffrn_measured_fraction_theta_max 0.990
_diffrn_measurement_device_type 'Bruker Kappa APEX II CCD'
_diffrn_measurement_method 'phi and omega scans'
_diffrn_radiation_type MoK\a
_diffrn_radiation_wavelength 0.71073
_diffrn_reflns_av_R_equivalents 0.0288
_diffrn_reflns_av_unetI/netI 0.0176
_diffrn_reflns_Laue_measured_fraction_full 0.997
_diffrn_reflns_Laue_measured_fraction_max 0.990
_diffrn_reflns_limit_h_max 7
_diffrn_reflns_limit_h_min -7
_diffrn_reflns_limit_k_max 9
_diffrn_reflns_limit_k_min -9
_diffrn_reflns_limit_l_max 23
_diffrn_reflns_limit_l_min -25
_diffrn_reflns_number 14229
_diffrn_reflns_point_group_measured_fraction_full 0.997
_diffrn_reflns_point_group_measured_fraction_max 0.990
_diffrn_reflns_theta_full 25.242
_diffrn_reflns_theta_max 28.383
_diffrn_reflns_theta_min 3.498
_exptl_absorpt_coefficient_mu 0.071
_exptl_absorpt_correction_type none
_exptl_crystal_colour yellow
_exptl_crystal_density_diffrn 1.166
_exptl_crystal_description rectangular
_exptl_crystal_F_000 316
_exptl_crystal_size_max 0.18
_exptl_crystal_size_mid 0.10
_exptl_crystal_size_min 0.04
_refine_diff_density_max 0.165
_refine_diff_density_min -0.118
_refine_diff_density_rms 0.025
_refine_ls_extinction_coef 0.031(7)
_refine_ls_extinction_expression Fc^*^=kFc[1+0.001xFc^2^\l^3^/sin(2\q)]^-1/4^
_refine_ls_extinction_method 'SHELXL-2016/4 (Sheldrick 2016)'
_refine_ls_goodness_of_fit_ref 1.041
_refine_ls_hydrogen_treatment constr
_refine_ls_matrix_type full
_refine_ls_number_parameters 103
_refine_ls_number_reflns 2074
_refine_ls_number_restraints 0
_refine_ls_restrained_S_all 1.041
_refine_ls_R_factor_all 0.0761
_refine_ls_R_factor_gt 0.0475
_refine_ls_shift/su_max 0.000
_refine_ls_shift/su_mean 0.000
_refine_ls_structure_factor_coef Fsqd
_refine_ls_weighting_details 'w=1/[\s^2^(Fo^2^)+(0.0771P)^2^+0.0892P] where P=(Fo^2^+2Fc^2^)/3'
_refine_ls_weighting_scheme calc
_refine_ls_wR_factor_gt 0.1406
_refine_ls_wR_factor_ref 0.1665
_reflns_Friedel_coverage 0.000
_reflns_number_gt 1320
_reflns_number_total 2074
_reflns_threshold_expression 'I > 2\s(I)'
_cod_data_source_file c6dt03117j2.cif
_cod_data_source_block compound_LL
_cod_depositor_comments 'Adding full bibliography for 7041149--7041154.cif.'
_cod_database_code 7041152
_shelx_shelxl_version_number 2016/4
_shelx_space_group_comment
;
The symmetry employed for this shelxl refinement is uniquely defined
by the following loop, which should always be used as a source of
symmetry information in preference to the above space-group names.
They are only intended as comments.
;

loop_
_space_group_symop_operation_xyz
'x, y, z'
'-x, y+1/2, -z+1/2'
'-x, -y, -z'
'x, -y-1/2, z-1/2'

loop_
_atom_site_label
_atom_site_type_symbol
_atom_site_fract_x
_atom_site_fract_y
_atom_site_fract_z
_atom_site_U_iso_or_equiv
_atom_site_adp_type
_atom_site_occupancy
_atom_site_site_symmetry_order
_atom_site_calc_flag
_atom_site_refinement_flags_posn
_atom_site_refinement_flags_adp
C1 C 0.6388(3) 0.4898(3) 0.09004(9) 0.0965(6) Uani 1 1 d . .
H1A H 0.589834 0.371026 0.103737 0.145 Uiso 1 1 calc R U
H1B H 0.700886 0.484489 0.043673 0.145 Uiso 1 1 calc R U
H1C H 0.513994 0.571511 0.090053 0.145 Uiso 1 1 calc R U
C2 C 0.9966(3) 0.6365(3) 0.10784(11) 0.1044(7) Uani 1 1 d . .
H2A H 1.129400 0.575598 0.123772 0.157 Uiso 1 1 calc R U
H2B H 1.002915 0.761670 0.121593 0.157 Uiso 1 1 calc R U
H2C H 0.985777 0.628373 0.057495 0.157 Uiso 1 1 calc R U
C3 C 0.7703(2) 0.55407(17) 0.21010(8) 0.0604(4) Uani 1 1 d . .
C4 C 0.5770(2) 0.47791(19) 0.23992(8) 0.0655(4) Uani 1 1 d . .
H4 H 0.469628 0.426092 0.210530 0.079 Uiso 1 1 calc R U
C5 C 0.5437(2) 0.47838(19) 0.31096(8) 0.0664(4) Uani 1 1 d . .
H5 H 0.413553 0.427623 0.328678 0.080 Uiso 1 1 calc R U
C6 C 0.7001(2) 0.55323(18) 0.35779(8) 0.0660(4) Uani 1 1 d . .
C7 C 0.8917(2) 0.6274(2) 0.32816(9) 0.0762(5) Uani 1 1 d . .
H7 H 0.999535 0.677578 0.357811 0.091 Uiso 1 1 calc R U
C8 C 0.9271(2) 0.6293(2) 0.25706(10) 0.0743(5) Uani 1 1 d . .
H8 H 1.056950 0.681110 0.239628 0.089 Uiso 1 1 calc R U
C9 C 0.6702(3) 0.5530(2) 0.43291(9) 0.0759(5) Uani 1 1 d . .
H9 H 0.784578 0.599171 0.461057 0.091 Uiso 1 1 calc R U
N1 N 0.80497(19) 0.55270(19) 0.13868(7) 0.0747(4) Uani 1 1 d . .
N2 N 0.4945(3) 0.49262(19) 0.46319(7) 0.0813(4) Uani 1 1 d . .

loop_
_atom_site_aniso_label
_atom_site_aniso_U_11
_atom_site_aniso_U_22
_atom_site_aniso_U_33
_atom_site_aniso_U_23
_atom_site_aniso_U_13
_atom_site_aniso_U_12
C1 0.0787(10) 0.1259(16) 0.0849(12) -0.0073(11) -0.0042(9) -0.0202(10)
C2 0.0844(11) 0.1250(17) 0.1041(14) -0.0086(12) 0.0179(10) -0.0303(11)
C3 0.0539(7) 0.0439(7) 0.0834(10) -0.0027(6) -0.0034(6) 0.0037(5)
C4 0.0547(7) 0.0565(8) 0.0853(11) -0.0007(7) -0.0106(6) -0.0068(6)
C5 0.0592(8) 0.0541(8) 0.0859(11) 0.0026(7) -0.0033(7) -0.0046(6)
C6 0.0705(8) 0.0459(7) 0.0815(10) -0.0034(6) -0.0076(7) 0.0032(6)
C7 0.0681(9) 0.0647(9) 0.0956(12) -0.0136(8) -0.0137(7) -0.0107(7)
C8 0.0598(8) 0.0634(9) 0.0996(12) -0.0094(8) -0.0009(7) -0.0122(6)
C9 0.0851(10) 0.0544(8) 0.0880(12) -0.0063(7) -0.0134(8) 0.0026(7)
N1 0.0613(7) 0.0760(9) 0.0869(10) -0.0012(6) -0.0002(6) -0.0057(6)
N2 0.0955(10) 0.0703(9) 0.0781(9) -0.0033(7) -0.0074(7) -0.0005(7)

loop_
_atom_type_symbol
_atom_type_description
_atom_type_scat_dispersion_real
_atom_type_scat_dispersion_imag
_atom_type_scat_source
C C 0.0033 0.0016 'International Tables Vol C Tables 4.2.6.8 and 6.1.1.4'
H H 0.0000 0.0000 'International Tables Vol C Tables 4.2.6.8 and 6.1.1.4'
N N 0.0061 0.0033 'International Tables Vol C Tables 4.2.6.8 and 6.1.1.4'

loop_
_geom_angle_atom_site_label_1
_geom_angle_atom_site_label_2
_geom_angle_atom_site_label_3
_geom_angle
_geom_angle_site_symmetry_3
N1 C1 H1A 109.5 .
N1 C1 H1B 109.5 .
H1A C1 H1B 109.5 .
N1 C1 H1C 109.5 .
H1A C1 H1C 109.5 .
H1B C1 H1C 109.5 .
N1 C2 H2A 109.5 .
N1 C2 H2B 109.5 .
H2A C2 H2B 109.5 .
N1 C2 H2C 109.5 .
H2A C2 H2C 109.5 .
H2B C2 H2C 109.5 .
N1 C3 C8 121.62(13) .
N1 C3 C4 121.70(13) .
C8 C3 C4 116.67(15) .
C5 C4 C3 121.57(13) .
C5 C4 H4 119.2 .
C3 C4 H4 119.2 .
C4 C5 C6 121.76(13) .
C4 C5 H5 119.1 .
C6 C5 H5 119.1 .
C7 C6 C5 116.52(15) .
C7 C6 C9 120.71(14) .
C5 C6 C9 122.76(14) .
C8 C7 C6 122.51(14) .
C8 C7 H7 118.7 .
C6 C7 H7 118.7 .
C7 C8 C3 120.97(14) .
C7 C8 H8 119.5 .
C3 C8 H8 119.5 .
N2 C9 C6 123.67(15) .
N2 C9 H9 118.2 .
C6 C9 H9 118.2 .
C3 N1 C1 122.02(13) .
C3 N1 C2 121.94(13) .
C1 N1 C2 115.53(14) .
C9 N2 N2 112.83(18) 3_666

loop_
_geom_bond_atom_site_label_1
_geom_bond_atom_site_label_2
_geom_bond_distance
_geom_bond_site_symmetry_2
C1 N1 1.430(2) .
C1 H1A 0.9600 .
C1 H1B 0.9600 .
C1 H1C 0.9600 .
C2 N1 1.433(2) .
C2 H2A 0.9600 .
C2 H2B 0.9600 .
C2 H2C 0.9600 .
C3 N1 1.3745(19) .
C3 C8 1.404(2) .
C3 C4 1.4095(19) .
C4 C5 1.366(2) .
C4 H4 0.9300 .
C5 C6 1.400(2) .
C5 H5 0.9300 .
C6 C7 1.394(2) .
C6 C9 1.440(2) .
C7 C8 1.369(2) .
C7 H7 0.9300 .
C8 H8 0.9300 .
C9 N2 1.283(2) .
C9 H9 0.9300 .
N2 N2 1.404(3) 3_666

loop_
_geom_torsion_atom_site_label_1
_geom_torsion_atom_site_label_2
_geom_torsion_atom_site_label_3
_geom_torsion_atom_site_label_4
_geom_torsion
_geom_torsion_site_symmetry_4
N1 C3 C4 C5 179.56(13) .
C8 C3 C4 C5 0.4(2) .
C3 C4 C5 C6 -0.5(2) .
C4 C5 C6 C7 0.1(2) .
C4 C5 C6 C9 -179.08(13) .
C5 C6 C7 C8 0.4(2) .
C9 C6 C7 C8 179.58(14) .
C6 C7 C8 C3 -0.5(2) .
N1 C3 C8 C7 -179.09(13) .
C4 C3 C8 C7 0.1(2) .
C7 C6 C9 N2 177.47(15) .
C5 C6 C9 N2 -3.4(2) .
C8 C3 N1 C1 -174.88(16) .
C4 C3 N1 C1 6.0(2) .
C8 C3 N1 C2 -3.5(2) .
C4 C3 N1 C2 177.37(15) .
C6 C9 N2 N2 -179.97(15) 3_666
